data_1521757
loop_
_publ_author_name
'Pfitzner, A.'
'Reiser, S.'
'Nilges, T.'
'Kockelmann, W.'

_publ_section_title
;
 Composite copper chalcogenide halides: neutron powder diffraction of Cu
 Cl Cu2 Te S3 and electrical properties of Cu Cl Cu2 Te S3, (Cu I)2 Cu3 Sb
 S3, and (Cu I)3 Cu2 Te S3
;
_journal_name_full 'Journal of Solid State Chemistry'
_journal_page_first 170
_journal_page_last 176
_journal_volume 147
_journal_year 1999
_chemical_formula_sum 'Cl Cu3 S3 Te'
_chemical_name_systematic '(Cu Cl) (Cu2 (Te S3))'
_space_group_IT_number 160
_symmetry_space_group_name_Hall 'R 3 -2"'
_symmetry_space_group_name_H-M 'R 3 m :H'
_cell_angle_alpha 90
_cell_angle_beta 90
_cell_angle_gamma 120
_cell_formula_units_Z 3
_cell_length_a 7.3502
_cell_length_b 7.3502
_cell_length_c 10.3873
_cell_volume 485.995
_citation_journal_id_ASTM JSSCBI
_cod_data_source_file Pfitzner_JSSCBI_1999_293.cif
_cod_data_source_block Cl1Cu3S3Te1
_cod_original_cell_volume 485.9948
_cod_original_formula_sum 'Cl1 Cu3 S3 Te1'
_cod_database_code 1521757

loop_
_symmetry_equiv_pos_as_xyz
x,y,z
-y,x-y,z
-x+y,-x,z
-y,-x,z
x,x-y,z
-x+y,y,z
x+2/3,y+1/3,z+1/3
-y+2/3,x-y+1/3,z+1/3
-x+y+2/3,-x+1/3,z+1/3
-y+2/3,-x+1/3,z+1/3
x+2/3,x-y+1/3,z+1/3
-x+y+2/3,y+1/3,z+1/3
x+1/3,y+2/3,z+2/3
-y+1/3,x-y+2/3,z+2/3
-x+y+1/3,-x+2/3,z+2/3
-y+1/3,-x+2/3,z+2/3
x+1/3,x-y+2/3,z+2/3
-x+y+1/3,y+2/3,z+2/3

loop_
_atom_site_label
_atom_site_type_symbol
_atom_site_fract_x
_atom_site_fract_y
_atom_site_fract_z
_atom_site_occupancy
_atom_site_U_iso_or_equiv
Te1 Te+4 0 0 0.25 1 0.0
Cl1 Cl-1 0 0 0.5691 1.001 0.0
Cu1 Cu+1 0.5231 0.4769 0.2453 1 0.0
S1 S-2 0.5031 0.4969 0.4703 1 0.0
